data_2242485
loop_
_publ_author_name
'Ghichi, Nadir'
'Benboudiaf, Ali'
'Bensouici, Chawki'
'DJebli, Yacine'
'Merazig, Hocine'

_publ_section_title
;
 (<i>E</i>)-2-{[(2-Aminophenyl)imino]methyl}-5-(benzyloxy)phenol and
 (<i>Z</i>)-3-benzyloxy-6-{[(5-chloro-2-hydroxyphenyl)amino]methylidene}cyclohexa-2,4-dien-1-one
;
_journal_coeditor_code SJ5553
_journal_issue 5
_journal_name_full 'Acta Crystallographica Section E'
_journal_page_first 737
_journal_page_last 742
_journal_paper_doi 10.1107/S2056989018005662
_journal_volume 74
_journal_year 2018
_chemical_formula_iupac 'C20 H16 Cl N O3'
_chemical_formula_moiety 'C20 H16 Cl N O3'
_chemical_formula_sum 'C20 H16 Cl N O3'
_chemical_formula_weight 353.79
_chemical_name_systematic (<i>Z</i>)-3-Benzyloxy-6-{[(5-chloro-2-hydroxyphenyl)amino]methylidene}cyclohexa-2,4-dien-1-one
_space_group_crystal_system triclinic
_space_group_IT_number 2
_space_group_name_Hall '-P 1'
_space_group_name_H-M_alt 'P -1'
_symmetry_space_group_name_Hall '-P 1'
_symmetry_space_group_name_H-M 'P -1'
_atom_sites_solution_hydrogens mixed
_atom_sites_solution_primary direct
_atom_sites_solution_secondary difmap
_cell_angle_alpha 98.381(2)
_cell_angle_beta 93.817(2)
_cell_angle_gamma 90.294(2)
_cell_formula_units_Z 2
_cell_length_a 5.9590(2)
_cell_length_b 7.8710(3)
_cell_length_c 17.9743(6)
_cell_measurement_reflns_used 5281
_cell_measurement_temperature 293(2)
_cell_measurement_theta_max 30.70
_cell_measurement_theta_min 2.70
_cell_volume 832.11(5)
_computing_cell_refinement
;
SAINT (Bruker, 2012)
;
_computing_data_collection
;
APEX2 (Bruker, 2012)
;
_computing_data_reduction
;
SAINT (Bruker, 2012)
;
_computing_molecular_graphics
;
SHELXTL (Sheldrick, 2008)
;
_computing_publication_material
;
SHELXTL (Sheldrick, 2008)
;
_computing_structure_refinement
;
SHELXL2017 (Sheldrick, 2015)
;
_computing_structure_solution
;
SHELXS97 (Sheldrick, 2008)
;
_diffrn_ambient_temperature 293(2)
_diffrn_detector_area_resol_mean 18.4
_diffrn_measured_fraction_theta_full 0.984
_diffrn_measured_fraction_theta_max 0.985
_diffrn_measurement_device_type 'Bruker APEXII CCD'
_diffrn_measurement_method '\f and \w scans'
_diffrn_radiation_type MoK\a
_diffrn_radiation_wavelength 0.71073
_diffrn_reflns_av_R_equivalents 0.0247
_diffrn_reflns_limit_h_max 7
_diffrn_reflns_limit_h_min -6
_diffrn_reflns_limit_k_max 9
_diffrn_reflns_limit_k_min -9
_diffrn_reflns_limit_l_max 21
_diffrn_reflns_limit_l_min -21
_diffrn_reflns_number 13513
_diffrn_reflns_theta_full 25.242
_diffrn_reflns_theta_max 25.499
_diffrn_reflns_theta_min 2.616
_exptl_absorpt_coefficient_mu 0.249
_exptl_absorpt_correction_type none
_exptl_crystal_colour orange
_exptl_crystal_density_diffrn 1.412
_exptl_crystal_density_method 'Not Measured'
_exptl_crystal_description Block
_exptl_crystal_F_000 368
_exptl_crystal_size_max 0.030
_exptl_crystal_size_mid 0.020
_exptl_crystal_size_min 0.010
_refine_diff_density_max 0.206
_refine_diff_density_min -0.210
_refine_ls_extinction_method none
_refine_ls_goodness_of_fit_ref 1.095
_refine_ls_hydrogen_treatment mixed
_refine_ls_matrix_type full
_refine_ls_number_parameters 238
_refine_ls_number_reflns 3052
_refine_ls_number_restraints 0
_refine_ls_restrained_S_all 1.095
_refine_ls_R_factor_all 0.0524
_refine_ls_R_factor_gt 0.0420
_refine_ls_shift/su_max 0.000
_refine_ls_shift/su_mean 0.000
_refine_ls_structure_factor_coef Fsqd
_refine_ls_weighting_details 'w=1/[\s^2^(Fo^2^)+(0.0727P)^2^+0.2078P] where P=(Fo^2^+2Fc^2^)/3'
_refine_ls_weighting_scheme calc
_refine_ls_wR_factor_gt 0.1254
_refine_ls_wR_factor_ref 0.1333
_reflns_number_gt 2490
_reflns_number_total 3052
_reflns_threshold_expression 'I > 2\s(I)'
_cod_data_source_file sj5553sup1.cif
_cod_data_source_block II
_cod_database_code 2242485
_shelx_space_group_comment
;
The symmetry employed for this shelxl refinement is uniquely defined
by the following loop, which should always be used as a source of
symmetry information in preference to the above space-group names.
They are only intended as comments.
;
_shelx_estimated_absorpt_t_min 0.993
_shelx_estimated_absorpt_t_max 0.998

loop_
_space_group_symop_operation_xyz
'x, y, z'
'-x, -y, -z'

loop_
_atom_site_aniso_label
_atom_site_aniso_U_11
_atom_site_aniso_U_22
_atom_site_aniso_U_33
_atom_site_aniso_U_12
_atom_site_aniso_U_13
_atom_site_aniso_U_23
Cl1 0.0448(3) 0.0693(4) 0.0476(3) -0.0148(2) 0.0136(2) 0.0105(2)
O1 0.0473(8) 0.0697(10) 0.0352(7) -0.0287(7) -0.0005(6) -0.0002(6)
O2 0.0469(8) 0.0723(11) 0.0437(8) -0.0303(8) -0.0049(7) 0.0105(7)
O3 0.0513(8) 0.0735(10) 0.0313(7) -0.0160(7) 0.0047(6) 0.0075(6)
N1 0.0356(8) 0.0456(9) 0.0330(8) -0.0118(7) 0.0042(6) 0.0039(6)
C1 0.0346(9) 0.0376(9) 0.0323(9) -0.0039(7) 0.0041(7) 0.0046(7)
C2 0.0340(9) 0.0399(10) 0.0397(10) -0.0075(8) -0.0029(8) 0.0066(7)
C3 0.0469(11) 0.0494(11) 0.0349(10) -0.0082(9) -0.0067(8) 0.0037(8)
C4 0.0487(11) 0.0505(11) 0.0310(9) -0.0036(9) 0.0038(8) 0.0068(8)
C5 0.0340(9) 0.0404(10) 0.0385(10) -0.0029(8) 0.0062(7) 0.0066(7)
C6 0.0343(9) 0.0421(10) 0.0335(9) -0.0077(8) 0.0011(7) 0.0017(7)
C7 0.0352(10) 0.0454(11) 0.0373(10) -0.0108(8) 0.0025(8) 0.0052(8)
C8 0.0353(9) 0.0440(10) 0.0345(9) -0.0087(8) 0.0025(7) 0.0051(7)
C9 0.0370(9) 0.0407(10) 0.0352(9) -0.0089(8) 0.0021(7) 0.0028(7)
C10 0.0388(10) 0.0513(11) 0.0379(10) -0.0134(8) 0.0057(8) 0.0063(8)
C11 0.0426(10) 0.0484(11) 0.0321(9) -0.0043(8) 0.0034(8) 0.0068(8)
C12 0.0414(11) 0.0641(13) 0.0370(10) -0.0152(9) -0.0041(8) 0.0047(9)
C13 0.0376(10) 0.0631(13) 0.0380(10) -0.0178(9) 0.0004(8) 0.0066(9)
C14 0.0551(13) 0.0804(16) 0.0358(10) -0.0195(11) 0.0051(9) 0.0072(10)
C15 0.0520(12) 0.0559(12) 0.0340(10) -0.0134(9) 0.0084(9) 0.0035(8)
C16 0.0670(15) 0.0686(15) 0.0584(14) 0.0097(12) 0.0141(12) 0.0195(11)
C17 0.0911(19) 0.0635(15) 0.0647(15) 0.0071(14) 0.0405(15) 0.0050(12)
C18 0.0877(18) 0.0656(15) 0.0342(10) -0.0144(13) 0.0125(11) -0.0020(10)
C19 0.0683(16) 0.0918(19) 0.0397(12) -0.0086(14) -0.0080(11) 0.0046(11)
C20 0.0496(13) 0.0896(18) 0.0434(12) 0.0007(12) 0.0051(10) -0.0033(11)

loop_
_atom_site_type_symbol
_atom_site_label
_atom_site_fract_x
_atom_site_fract_y
_atom_site_fract_z
_atom_site_U_iso_or_equiv
_atom_site_thermal_displace_type
_atom_site_calc_flag
_atom_site_refinement_flags
_atom_site_occupancy
Cl Cl1 0.93492(8) 0.93423(7) -0.13197(3) 0.0533(2) Uani d . 1.000
O O1 0.1309(2) 0.6289(2) 0.14736(7) 0.0518(5) Uani d . 1.000
O O2 0.1581(3) 0.5583(2) -0.05318(9) 0.0546(5) Uani d . 1.000
O O3 0.3158(2) 0.7742(2) 0.41212(7) 0.0520(5) Uani d . 1.000
N N1 0.4214(3) 0.7241(2) 0.05641(8) 0.0382(5) Uani d . 1.000
C C1 0.4780(3) 0.7305(2) -0.01782(10) 0.0348(5) Uani d . 1.000
C C2 0.3343(3) 0.6417(2) -0.07572(10) 0.0381(6) Uani d . 1.000
C C3 0.3805(3) 0.6429(3) -0.15011(10) 0.0444(6) Uani d . 1.000
C C4 0.5643(3) 0.7329(3) -0.16776(10) 0.0433(6) Uani d . 1.000
C C5 0.7028(3) 0.8202(2) -0.11011(10) 0.0374(6) Uani d . 1.000
C C6 0.6635(3) 0.8205(2) -0.03551(10) 0.0371(5) Uani d . 1.000
C C7 0.5388(3) 0.7860(2) 0.11873(10) 0.0394(6) Uani d . 1.000
C C8 0.4718(3) 0.7766(2) 0.19092(10) 0.0380(5) Uani d . 1.000
C C9 0.2627(3) 0.6945(2) 0.20317(10) 0.0380(5) Uani d . 1.000
C C10 0.2119(3) 0.6906(3) 0.27886(10) 0.0426(6) Uani d . 1.000
C C11 0.3535(3) 0.7669(3) 0.33778(10) 0.0409(6) Uani d . 1.000
C C12 0.5562(3) 0.8502(3) 0.32557(11) 0.0481(7) Uani d . 1.000
C C13 0.6123(3) 0.8526(3) 0.25418(11) 0.0465(6) Uani d . 1.000
C C14 0.1117(4) 0.6974(3) 0.43003(11) 0.0572(8) Uani d . 1.000
C C15 0.1044(4) 0.7217(3) 0.51439(10) 0.0474(7) Uani d . 1.000
C C16 -0.0740(4) 0.8010(3) 0.54911(14) 0.0632(8) Uani d . 1.000
C C17 -0.0843(5) 0.8143(3) 0.62686(15) 0.0719(9) Uani d . 1.000
C C18 0.0817(5) 0.7470(3) 0.66975(12) 0.0631(8) Uani d . 1.000
C C19 0.2599(5) 0.6690(4) 0.63599(13) 0.0677(9) Uani d . 1.000
C C20 0.2723(4) 0.6576(3) 0.55862(12) 0.0621(8) Uani d . 1.000
H H1 0.299(4) 0.674(3) 0.0639(13) 0.057(7) Uiso d . 1.000
H H2 0.080(5) 0.509(4) -0.0877(18) 0.086(10) Uiso d . 1.000
H H3 0.28678 0.58262 -0.18855 0.0530 Uiso c RU 1.000
H H4 0.59415 0.73465 -0.21778 0.0520 Uiso c RU 1.000
H H6 0.75959 0.88004 0.00245 0.0450 Uiso c RU 1.000
H H7 0.686(4) 0.840(3) 0.1147(11) 0.043(5) Uiso d . 1.000
H H10 0.08097 0.63559 0.28872 0.0510 Uiso c RU 1.000
H H12 0.64933 0.90248 0.36612 0.0580 Uiso c RU 1.000
H H13 0.74667 0.90542 0.24615 0.0560 Uiso c RU 1.000
H H14A 0.10695 0.57595 0.41018 0.0690 Uiso c RU 1.000
H H14B -0.01698 0.75127 0.40768 0.0690 Uiso c RU 1.000
H H16 -0.18852 0.84600 0.52046 0.0760 Uiso c RU 1.000
H H17 -0.20480 0.86928 0.64988 0.0860 Uiso c RU 1.000
H H18 0.07282 0.75461 0.72159 0.0760 Uiso c RU 1.000
H H19 0.37329 0.62325 0.66483 0.0810 Uiso c RU 1.000
H H20 0.39585 0.60591 0.53619 0.0740 Uiso c RU 1.000

loop_
_atom_type_symbol
_atom_type_description
_atom_type_scat_dispersion_real
_atom_type_scat_dispersion_imag
_atom_type_scat_source
C C 0.0033 0.0016 'International Tables Vol C Tables 4.2.6.8 and 6.1.1.4'
H H 0.0000 0.0000 'International Tables Vol C Tables 4.2.6.8 and 6.1.1.4'
O O 0.0106 0.0060 'International Tables Vol C Tables 4.2.6.8 and 6.1.1.4'
Cl Cl 0.1484 0.1585 'International Tables Vol C Tables 4.2.6.8 and 6.1.1.4'
N N 0.0061 0.0033 'International Tables Vol C Tables 4.2.6.8 and 6.1.1.4'

loop_
_geom_angle_atom_site_label_1
_geom_angle_atom_site_label_2
_geom_angle_atom_site_label_3
_geom_angle
_geom_angle_publ_flag
C11 O3 C14 117.35(14) no
C1 N1 C7 127.15(17) no
C2 O2 H2 113(2) no
N1 C1 C6 123.47(16) no
C2 C1 C6 119.86(16) no
N1 C1 C2 116.67(16) no
C1 N1 H1 119.4(15) no
C7 N1 H1 113.4(15) no
C1 C2 C3 119.57(16) no
O2 C2 C3 124.73(17) no
O2 C2 C1 115.70(16) no
C2 C3 C4 120.61(17) no
C3 C4 C5 118.97(17) no
Cl1 C5 C4 119.22(14) no
Cl1 C5 C6 118.73(13) no
C4 C5 C6 122.05(17) no
C1 C6 C5 118.93(16) no
N1 C7 C8 124.28(17) no
C9 C8 C13 119.22(16) no
C7 C8 C9 121.97(16) no
C7 C8 C13 118.80(16) no
O1 C9 C8 120.48(16) no
O1 C9 C10 122.15(16) no
C8 C9 C10 117.36(16) no
C9 C10 C11 120.87(17) no
C10 C11 C12 121.61(17) no
O3 C11 C12 113.29(16) no
O3 C11 C10 125.09(17) no
C11 C12 C13 119.03(18) no
C8 C13 C12 121.89(18) no
O3 C14 C15 108.26(17) no
C14 C15 C16 121.1(2) no
C14 C15 C20 120.6(2) no
C16 C15 C20 118.32(19) no
C15 C16 C17 120.4(2) no
C16 C17 C18 120.5(2) no
C17 C18 C19 119.6(2) no
C18 C19 C20 120.1(2) no
C15 C20 C19 121.1(2) no
C2 C3 H3 120.00 no
C4 C3 H3 120.00 no
C3 C4 H4 121.00 no
C5 C4 H4 121.00 no
C1 C6 H6 121.00 no
C5 C6 H6 121.00 no
N1 C7 H7 118.2(12) no
C8 C7 H7 117.5(12) no
C9 C10 H10 120.00 no
C11 C10 H10 120.00 no
C11 C12 H12 121.00 no
C13 C12 H12 120.00 no
C8 C13 H13 119.00 no
C12 C13 H13 119.00 no
O3 C14 H14A 110.00 no
O3 C14 H14B 110.00 no
C15 C14 H14A 110.00 no
C15 C14 H14B 110.00 no
H14A C14 H14B 108.00 no
C15 C16 H16 120.00 no
C17 C16 H16 120.00 no
C16 C17 H17 120.00 no
C18 C17 H17 120.00 no
C17 C18 H18 120.00 no
C19 C18 H18 120.00 no
C18 C19 H19 120.00 no
C20 C19 H19 120.00 no
C15 C20 H20 119.00 no
C19 C20 H20 119.00 no

loop_
_geom_bond_atom_site_label_1
_geom_bond_atom_site_label_2
_geom_bond_distance
_geom_bond_publ_flag
Cl1 C5 1.7423(18) no
O1 C9 1.277(2) no
O2 C2 1.351(2) no
O3 C11 1.363(2) no
O3 C14 1.432(3) no
N1 C1 1.406(2) no
N1 C7 1.309(2) no
O2 H2 0.80(3) no
C1 C2 1.403(2) no
C1 C6 1.389(2) no
N1 H1 0.86(2) no
C2 C3 1.384(3) no
C3 C4 1.381(3) no
C4 C5 1.378(3) no
C5 C6 1.376(3) no
C7 C8 1.395(3) no
C8 C13 1.422(3) no
C8 C9 1.445(2) no
C9 C10 1.418(3) no
C10 C11 1.373(3) no
C11 C12 1.416(3) no
C12 C13 1.350(3) no
C14 C15 1.504(3) no
C15 C20 1.380(3) no
C15 C16 1.375(3) no
C16 C17 1.392(4) no
C17 C18 1.370(4) no
C18 C19 1.363(4) no
C19 C20 1.387(3) no
C3 H3 0.9300 no
C4 H4 0.9300 no
C6 H6 0.9300 no
C7 H7 0.98(2) no
C10 H10 0.9300 no
C12 H12 0.9300 no
C13 H13 0.9300 no
C14 H14A 0.9700 no
C14 H14B 0.9700 no
C16 H16 0.9300 no
C17 H17 0.9300 no
C18 H18 0.9300 no
C19 H19 0.9300 no
C20 H20 0.9300 no

loop_
_geom_hbond_atom_site_label_D
_geom_hbond_atom_site_label_H
_geom_hbond_atom_site_label_A
_geom_hbond_site_symmetry_A
_geom_hbond_distance_DH
_geom_hbond_distance_HA
_geom_hbond_distance_DA
_geom_hbond_angle_DHA
_geom_hbond_publ_flag
N1 H1 O1 . 0.86(2) 1.93(2) 2.637(2) 139(2) yes
N1 H1 O2 . 0.86(2) 2.27(2) 2.620(2) 104.5(18) yes
O2 H2 O1 2_565 0.80(3) 1.84(3) 2.619(2) 165(3) yes
C7 H7 Cl1 2_775 0.98(2) 2.84(2) 3.7971(18) 164.5(17) yes
C14 H14A Cg3 2_566 0.9700 2.7100 3.569(3) 148.00 yes

loop_
_geom_torsion_atom_site_label_1
_geom_torsion_atom_site_label_2
_geom_torsion_atom_site_label_3
_geom_torsion_atom_site_label_4
_geom_torsion
_geom_torsion_publ_flag
C14 O3 C11 C10 -0.5(3) no
C14 O3 C11 C12 178.36(19) no
C11 O3 C14 C15 -179.52(18) no
C7 N1 C1 C2 174.54(17) no
C7 N1 C1 C6 -6.3(3) no
C1 N1 C7 C8 179.41(17) no
N1 C1 C2 O2 -0.6(2) no
N1 C1 C2 C3 180.00(18) no
C6 C1 C2 O2 -179.83(16) no
C6 C1 C2 C3 0.8(3) no
N1 C1 C6 C5 -179.28(16) no
C2 C1 C6 C5 -0.2(2) no
O2 C2 C3 C4 179.61(19) no
C1 C2 C3 C4 -1.1(3) no
C2 C3 C4 C5 0.7(3) no
C3 C4 C5 Cl1 -179.94(17) no
C3 C4 C5 C6 0.0(3) no
Cl1 C5 C6 C1 179.67(13) no
C4 C5 C6 C1 -0.2(3) no
N1 C7 C8 C9 0.5(3) no
N1 C7 C8 C13 -178.51(18) no
C7 C8 C9 O1 -0.7(3) no
C7 C8 C9 C10 179.38(17) no
C13 C8 C9 O1 178.32(17) no
C13 C8 C9 C10 -1.6(3) no
C7 C8 C13 C12 179.1(2) no
C9 C8 C13 C12 0.1(3) no
O1 C9 C10 C11 -177.95(19) no
C8 C9 C10 C11 2.0(3) no
C9 C10 C11 O3 177.97(19) no
C9 C10 C11 C12 -0.8(3) no
O3 C11 C12 C13 -179.7(2) no
C10 C11 C12 C13 -0.8(3) no
C11 C12 C13 C8 1.2(3) no
O3 C14 C15 C16 124.1(2) no
O3 C14 C15 C20 -58.9(3) no
C14 C15 C16 C17 176.5(2) no
C20 C15 C16 C17 -0.5(4) no
C14 C15 C20 C19 -175.6(2) no
C16 C15 C20 C19 1.4(4) no
C15 C16 C17 C18 -0.7(4) no
C16 C17 C18 C19 1.1(4) no
C17 C18 C19 C20 -0.2(4) no
C18 C19 C20 C15 -1.1(4) no

_cod_database_fobs_code 2242485
